data_1537444
loop_
_publ_author_name
'Huster, J.'

_publ_section_title
;
 Darstellung und Kristallstruktur der Alkalithiochromate(III), A Cr5 S8
 (A= Cs, Rb und K)
;
_journal_name_full 'Zeitschrift fuer Anorganische und Allgemeine Chemie'
_journal_page_first 89
_journal_page_last 96
_journal_volume 447
_journal_year 1978
_chemical_formula_sum 'Cr5 Rb S8'
_chemical_name_systematic 'Rb Cr5 S8'
_space_group_IT_number 12
_symmetry_space_group_name_Hall '-C 2y'
_symmetry_space_group_name_H-M 'C 1 2/m 1'
_cell_angle_alpha 90
_cell_angle_beta 104.74
_cell_angle_gamma 90
_cell_formula_units_Z 2
_cell_length_a 17.835
_cell_length_b 3.452
_cell_length_c 8.654
_cell_volume 515.262
_citation_journal_id_ASTM ZAACAB
_cod_data_source_file Huster_ZAACAB_1978_890.cif
_cod_data_source_block Cr5Rb1S8
_cod_original_cell_volume 515.2617
_cod_original_formula_sum 'Cr5 Rb1 S8'
_cod_database_code 1537444

loop_
_symmetry_equiv_pos_as_xyz
x,y,z
-x,y,-z
-x,-y,-z
x,-y,z
x+1/2,y+1/2,z
-x+1/2,y+1/2,-z
-x+1/2,-y+1/2,-z
x+1/2,-y+1/2,z

loop_
_atom_site_label
_atom_site_type_symbol
_atom_site_fract_x
_atom_site_fract_y
_atom_site_fract_z
_atom_site_occupancy
_atom_site_U_iso_or_equiv
S4 S-2 0.2391 0 0.1549 1 0.0
Rb1 Rb+1 0 0.5 0.5 1 0.0
S3 S-2 0.1695 0 0.4869 1 0.0
S2 S-2 0.0869 0 0.8276 1 0.0
S1 S-2 0.5752 0 0.1562 1 0.0
Cr3 Cr+3 0.2949 0 0.6646 1 0.0
Cr2 Cr+3 0.3422 0 0.0177 1 0.0
Cr1 Cr+3 0 0 0 1 0.0
